data_7041756
loop_
_publ_author_name
'Mede, Ralf'
'Traber, Juliane'
'Klein, Moritz'
'G\"orls, Helmar'
'Gessner, Guido'
'Hoffmann, Patrick'
'Schmitt, Michael'
'Popp, J\"urgen'
'Heinemann, Stefan H.'
'Neugebauer, Ute'
'Westerhausen, Matthias'

_publ_section_title
;
 Synthesis and solution stability of water-soluble
 \k(2)N,\kO-bis(3,5-dimethylpyrazolyl)ethanol manganese(i) tricarbonyl
 bromide (CORM-ONN1).
;
_journal_issue 5
_journal_name_full 'Dalton transactions (Cambridge, England : 2003)'
_journal_page_first 1684
_journal_page_last 1693
_journal_paper_doi 10.1039/c6dt03551e
_journal_volume 46
_journal_year 2017
_chemical_formula_moiety 'C15 H15 Mn N4 O5'
_chemical_formula_sum 'C15 H15 Mn N4 O5'
_chemical_formula_weight 386.25
_chemical_name_systematic
; 
 ? 
;
_space_group_IT_number 2
_symmetry_cell_setting triclinic
_symmetry_space_group_name_Hall '-P 1'
_symmetry_space_group_name_H-M 'P -1'
_atom_sites_solution_hydrogens geom
_atom_sites_solution_primary direct
_atom_sites_solution_secondary difmap
_audit_creation_method SHELXL-97
_audit_update_record
;
2016-06-29 deposited with the CCDC.
2017-01-06 downloaded from the CCDC.
;
_cell_angle_alpha 103.904(2)
_cell_angle_beta 111.361(1)
_cell_angle_gamma 91.846(1)
_cell_formula_units_Z 2
_cell_length_a 8.1397(2)
_cell_length_b 10.3669(3)
_cell_length_c 10.7821(2)
_cell_measurement_reflns_used 6395
_cell_measurement_temperature 133(2)
_cell_measurement_theta_max 27.45
_cell_measurement_theta_min 3.17
_cell_volume 815.26(4)
_computing_cell_refinement DENZO
_computing_data_collection COLLECT
_computing_data_reduction DENZO
_computing_molecular_graphics SHELXTL/PC
_computing_publication_material SHELXL-97
_computing_structure_refinement 'SHELXL-97 (Sheldrick, 2008)'
_computing_structure_solution 'SHELXS-97 (Sheldrick, 2008)'
_diffrn_ambient_temperature 133(2)
_diffrn_measured_fraction_theta_full 0.984
_diffrn_measured_fraction_theta_max 0.984
_diffrn_measurement_device_type KappaCCD
_diffrn_measurement_method 'phi- + omega-scan'
_diffrn_radiation_monochromator graphite
_diffrn_radiation_source 'fine-focus sealed tube'
_diffrn_radiation_type MoK\a
_diffrn_radiation_wavelength 0.71073
_diffrn_reflns_av_R_equivalents 0.0133
_diffrn_reflns_av_sigmaI/netI 0.0237
_diffrn_reflns_limit_h_max 10
_diffrn_reflns_limit_h_min -10
_diffrn_reflns_limit_k_max 13
_diffrn_reflns_limit_k_min -13
_diffrn_reflns_limit_l_max 13
_diffrn_reflns_limit_l_min -13
_diffrn_reflns_number 6395
_diffrn_reflns_theta_full 27.45
_diffrn_reflns_theta_max 27.45
_diffrn_reflns_theta_min 3.17
_exptl_absorpt_coefficient_mu 0.845
_exptl_absorpt_correction_T_max 0.7456
_exptl_absorpt_correction_T_min 0.6996
_exptl_absorpt_correction_type multi-scan
_exptl_absorpt_process_details 'SADABS, Bruker-AXS, 2002'
_exptl_crystal_colour yellow
_exptl_crystal_density_diffrn 1.573
_exptl_crystal_density_method 'not measured'
_exptl_crystal_description prism
_exptl_crystal_F_000 396
_exptl_crystal_size_max 0.042
_exptl_crystal_size_mid 0.038
_exptl_crystal_size_min 0.032
_refine_diff_density_max 0.356
_refine_diff_density_min -0.337
_refine_diff_density_rms 0.048
_refine_ls_extinction_method none
_refine_ls_goodness_of_fit_ref 1.046
_refine_ls_hydrogen_treatment mixed
_refine_ls_matrix_type full
_refine_ls_number_parameters 285
_refine_ls_number_reflns 3667
_refine_ls_number_restraints 0
_refine_ls_restrained_S_all 1.046
_refine_ls_R_factor_all 0.0268
_refine_ls_R_factor_gt 0.0256
_refine_ls_shift/su_max 0.000
_refine_ls_shift/su_mean 0.000
_refine_ls_structure_factor_coef Fsqd
_refine_ls_weighting_details 'calc w=1/[\s^2^(Fo^2^)+(0.0127P)^2^+0.6846P] where P=(Fo^2^+2Fc^2^)/3'
_refine_ls_weighting_scheme calc
_refine_ls_wR_factor_gt 0.0599
_refine_ls_wR_factor_ref 0.0606
_reflns_number_gt 3519
_reflns_number_total 3667
_reflns_threshold_expression >2sigma(I)
_cod_data_source_file c6dt03551e2.cif
_cod_data_source_block FO5719
_cod_depositor_comments 'Adding full bibliography for 7041753--7041758.cif.'
_cod_original_cell_volume 815.25(3)
_cod_database_code 7041756

loop_
_symmetry_equiv_pos_as_xyz
'x, y, z'
'-x, -y, -z'

loop_
_atom_site_label
_atom_site_type_symbol
_atom_site_fract_x
_atom_site_fract_y
_atom_site_fract_z
_atom_site_U_iso_or_equiv
_atom_site_adp_type
_atom_site_occupancy
_atom_site_symmetry_multiplicity
_atom_site_calc_flag
Mn1 Mn 0.70914(3) 0.15972(2) 0.28297(2) 0.01212(6) Uani 1 1 d
O1 O 0.73017(13) 0.23292(10) 0.12923(10) 0.0153(2) Uani 1 1 d
O2 O 0.66107(14) 0.38171(10) 0.00480(11) 0.0195(2) Uani 1 1 d
O3 O 1.09070(14) 0.13275(12) 0.40813(13) 0.0271(3) Uani 1 1 d
O4 O 0.67458(16) 0.06975(12) 0.51217(11) 0.0267(2) Uani 1 1 d
O5 O 0.68347(16) -0.12655(11) 0.13989(12) 0.0260(2) Uani 1 1 d
N1 N 0.72801(15) 0.35921(12) 0.38597(12) 0.0142(2) Uani 1 1 d
N2 N 0.62786(15) 0.44061(11) 0.31369(12) 0.0137(2) Uani 1 1 d
N3 N 0.44106(15) 0.16787(11) 0.19202(11) 0.0127(2) Uani 1 1 d
N4 N 0.38810(15) 0.27940(11) 0.14932(11) 0.0123(2) Uani 1 1 d
C1 C 0.52341(17) 0.38395(13) 0.16661(13) 0.0125(2) Uani 1 1 d
C2 C 0.63496(18) 0.56356(14) 0.39760(15) 0.0162(3) Uani 1 1 d
C3 C 0.74664(19) 0.56169(15) 0.52888(15) 0.0184(3) Uani 1 1 d
H3 H 0.781(3) 0.6358(19) 0.611(2) 0.028(5) Uiso 1 1 d
C4 C 0.80254(18) 0.43436(14) 0.51786(14) 0.0162(3) Uani 1 1 d
C5 C 0.9301(2) 0.38492(17) 0.63095(15) 0.0216(3) Uani 1 1 d
H5C H 0.993(3) 0.458(2) 0.708(2) 0.046(6) Uiso 1 1 d
H5B H 0.870(3) 0.323(2) 0.659(2) 0.034(5) Uiso 1 1 d
H5A H 1.016(3) 0.340(2) 0.601(2) 0.046(6) Uiso 1 1 d
C6 C 0.5403(2) 0.67182(15) 0.34496(17) 0.0228(3) Uani 1 1 d
H6C H 0.415(3) 0.649(2) 0.299(2) 0.049(7) Uiso 1 1 d
H6B H 0.564(3) 0.749(2) 0.416(2) 0.044(6) Uiso 1 1 d
H6A H 0.573(3) 0.696(2) 0.274(3) 0.050(7) Uiso 1 1 d
C7 C 0.20805(17) 0.27408(14) 0.09957(13) 0.0138(3) Uani 1 1 d
C8 C 0.14300(18) 0.15521(14) 0.11025(14) 0.0148(3) Uani 1 1 d
H8 H 0.023(2) 0.1237(17) 0.0874(18) 0.019(4) Uiso 1 1 d
C9 C 0.29046(18) 0.09053(13) 0.16658(13) 0.0135(3) Uani 1 1 d
C10 C 0.2885(2) -0.04513(14) 0.19081(15) 0.0169(3) Uani 1 1 d
H10C H 0.176(3) -0.069(2) 0.195(2) 0.030(5) Uiso 1 1 d
H10B H 0.298(3) -0.110(2) 0.114(2) 0.031(5) Uiso 1 1 d
H10A H 0.386(3) -0.052(2) 0.274(2) 0.032(5) Uiso 1 1 d
C11 C 0.11348(19) 0.37985(16) 0.04185(17) 0.0195(3) Uani 1 1 d
H11C H -0.010(3) 0.3622(19) 0.0230(19) 0.027(5) Uiso 1 1 d
H11B H 0.160(3) 0.469(2) 0.101(2) 0.037(6) Uiso 1 1 d
H11A H 0.126(3) 0.381(2) -0.042(2) 0.038(6) Uiso 1 1 d
C12 C 0.64863(17) 0.32850(13) 0.09200(13) 0.0134(3) Uani 1 1 d
C13 C 0.94526(19) 0.15008(14) 0.35898(15) 0.0174(3) Uani 1 1 d
C14 C 0.68649(18) 0.10453(14) 0.42207(14) 0.0162(3) Uani 1 1 d
C15 C 0.68839(18) -0.01478(15) 0.18912(14) 0.0167(3) Uani 1 1 d
H1 H 0.468(2) 0.4506(18) 0.1305(18) 0.020 Uiso 1 1 d

loop_
_atom_site_aniso_label
_atom_site_aniso_U_11
_atom_site_aniso_U_22
_atom_site_aniso_U_33
_atom_site_aniso_U_23
_atom_site_aniso_U_13
_atom_site_aniso_U_12
Mn1 0.01192(10) 0.01378(11) 0.01166(10) 0.00484(8) 0.00456(8) 0.00410(7)
O1 0.0154(5) 0.0181(5) 0.0157(5) 0.0071(4) 0.0079(4) 0.0056(4)
O2 0.0214(5) 0.0223(5) 0.0222(5) 0.0119(4) 0.0128(4) 0.0059(4)
O3 0.0150(5) 0.0271(6) 0.0367(6) 0.0108(5) 0.0051(5) 0.0074(4)
O4 0.0314(6) 0.0345(6) 0.0222(6) 0.0167(5) 0.0133(5) 0.0088(5)
O5 0.0344(6) 0.0178(5) 0.0267(6) 0.0016(4) 0.0153(5) 0.0059(5)
N1 0.0132(5) 0.0159(6) 0.0132(5) 0.0049(4) 0.0042(4) 0.0030(4)
N2 0.0127(5) 0.0138(5) 0.0140(5) 0.0035(4) 0.0046(4) 0.0029(4)
N3 0.0144(5) 0.0120(5) 0.0125(5) 0.0048(4) 0.0050(4) 0.0035(4)
N4 0.0119(5) 0.0124(5) 0.0138(5) 0.0053(4) 0.0049(4) 0.0030(4)
C1 0.0119(6) 0.0132(6) 0.0132(6) 0.0047(5) 0.0046(5) 0.0023(5)
C2 0.0153(6) 0.0149(6) 0.0190(7) 0.0016(5) 0.0094(5) 0.0005(5)
C3 0.0187(7) 0.0180(7) 0.0168(7) 0.0002(5) 0.0078(6) -0.0006(5)
C4 0.0146(6) 0.0194(7) 0.0141(6) 0.0030(5) 0.0060(5) -0.0006(5)
C5 0.0195(7) 0.0279(8) 0.0137(7) 0.0046(6) 0.0028(6) 0.0027(6)
C6 0.0241(8) 0.0155(7) 0.0261(8) 0.0029(6) 0.0083(7) 0.0048(6)
C7 0.0115(6) 0.0174(6) 0.0124(6) 0.0032(5) 0.0049(5) 0.0033(5)
C8 0.0123(6) 0.0168(6) 0.0144(6) 0.0033(5) 0.0048(5) 0.0010(5)
C9 0.0158(6) 0.0151(6) 0.0100(6) 0.0026(5) 0.0059(5) 0.0010(5)
C10 0.0179(7) 0.0163(7) 0.0176(7) 0.0066(5) 0.0071(6) 0.0011(5)
C11 0.0134(7) 0.0213(7) 0.0259(8) 0.0110(6) 0.0067(6) 0.0060(5)
C12 0.0112(6) 0.0146(6) 0.0131(6) 0.0028(5) 0.0041(5) 0.0005(5)
C13 0.0204(7) 0.0153(7) 0.0182(7) 0.0057(5) 0.0084(6) 0.0037(5)
C14 0.0140(6) 0.0169(7) 0.0166(6) 0.0040(5) 0.0048(5) 0.0052(5)
C15 0.0154(6) 0.0221(7) 0.0145(6) 0.0067(5) 0.0066(5) 0.0047(5)

loop_
_atom_type_symbol
_atom_type_description
_atom_type_scat_dispersion_real
_atom_type_scat_dispersion_imag
_atom_type_scat_source
C C 0.0033 0.0016 'International Tables Vol C Tables 4.2.6.8 and 6.1.1.4'
H H 0.0000 0.0000 'International Tables Vol C Tables 4.2.6.8 and 6.1.1.4'
N N 0.0061 0.0033 'International Tables Vol C Tables 4.2.6.8 and 6.1.1.4'
O O 0.0106 0.0060 'International Tables Vol C Tables 4.2.6.8 and 6.1.1.4'
Mn Mn 0.3368 0.7283 'International Tables Vol C Tables 4.2.6.8 and 6.1.1.4'

loop_
_geom_angle_atom_site_label_1
_geom_angle_atom_site_label_2
_geom_angle_atom_site_label_3
_geom_angle
C14 Mn1 C13 87.87(6)
C14 Mn1 C15 88.73(6)
C13 Mn1 C15 86.01(6)
C14 Mn1 O1 176.60(5)
C13 Mn1 O1 93.60(5)
C15 Mn1 O1 94.42(5)
C14 Mn1 N3 93.04(5)
C13 Mn1 N3 178.57(6)
C15 Mn1 N3 92.90(5)
O1 Mn1 N3 85.55(4)
C14 Mn1 N1 92.05(5)
C13 Mn1 N1 95.09(5)
C15 Mn1 N1 178.67(6)
O1 Mn1 N1 84.77(4)
N3 Mn1 N1 85.99(4)
C12 O1 Mn1 122.79(8)
C4 N1 N2 105.39(11)
C4 N1 Mn1 135.96(10)
N2 N1 Mn1 118.16(8)
C2 N2 N1 111.89(11)
C2 N2 C1 129.88(12)
N1 N2 C1 118.08(11)
C9 N3 N4 105.72(11)
C9 N3 Mn1 135.91(9)
N4 N3 Mn1 118.28(8)
C7 N4 N3 111.47(11)
C7 N4 C1 129.94(11)
N3 N4 C1 118.54(11)
N4 C1 N2 108.95(11)
N4 C1 C12 111.38(11)
N2 C1 C12 109.49(10)
N4 C1 H1 108.6(11)
N2 C1 H1 108.7(11)
C12 C1 H1 109.7(11)
N2 C2 C3 105.84(12)
N2 C2 C6 122.81(13)
C3 C2 C6 131.31(13)
C2 C3 C4 106.90(12)
C2 C3 H3 125.5(11)
C4 C3 H3 127.5(11)
N1 C4 C3 109.96(12)
N1 C4 C5 122.75(13)
C3 C4 C5 127.26(13)
C4 C5 H5C 109.8(14)
C4 C5 H5B 111.5(13)
H5C C5 H5B 109.5(18)
C4 C5 H5A 110.7(14)
H5C C5 H5A 107.0(19)
H5B C5 H5A 108.1(18)
C2 C6 H6C 114.1(14)
C2 C6 H6B 110.8(14)
H6C C6 H6B 108.5(19)
C2 C6 H6A 113.8(14)
H6C C6 H6A 102.0(19)
H6B C6 H6A 107.1(19)
N4 C7 C8 106.32(12)
N4 C7 C11 123.02(12)
C8 C7 C11 130.62(13)
C7 C8 C9 106.94(12)
C7 C8 H8 126.9(11)
C9 C8 H8 126.1(11)
N3 C9 C8 109.54(12)
N3 C9 C10 123.00(12)
C8 C9 C10 127.41(13)
C9 C10 H10C 108.6(12)
C9 C10 H10B 109.5(12)
H10C C10 H10B 107.5(16)
C9 C10 H10A 113.9(12)
H10C C10 H10A 110.3(16)
H10B C10 H10A 106.8(16)
C7 C11 H11C 109.4(12)
C7 C11 H11B 113.5(13)
H11C C11 H11B 110.1(17)
C7 C11 H11A 110.8(13)
H11C C11 H11A 108.4(17)
H11B C11 H11A 104.4(17)
O2 C12 O1 126.39(12)
O2 C12 C1 117.38(12)
O1 C12 C1 116.22(11)
O3 C13 Mn1 173.81(13)
O4 C14 Mn1 179.01(13)
O5 C15 Mn1 174.51(13)

loop_
_geom_bond_atom_site_label_1
_geom_bond_atom_site_label_2
_geom_bond_distance
Mn1 C14 1.7938(14)
Mn1 C13 1.8110(15)
Mn1 C15 1.8169(15)
Mn1 O1 2.0385(10)
Mn1 N3 2.0551(11)
Mn1 N1 2.0701(12)
O1 C12 1.2740(16)
O2 C12 1.2304(17)
O3 C13 1.1476(18)
O4 C14 1.1480(18)
O5 C15 1.1454(18)
N1 C4 1.3438(18)
N1 N2 1.3717(16)
N2 C2 1.3599(17)
N2 C1 1.4562(17)
N3 C9 1.3442(17)
N3 N4 1.3704(15)
N4 C7 1.3589(17)
N4 C1 1.4488(17)
C1 C12 1.5586(18)
C1 H1 0.925(18)
C2 C3 1.381(2)
C2 C6 1.489(2)
C3 C4 1.402(2)
C3 H3 0.963(19)
C4 C5 1.497(2)
C5 H5C 0.94(2)
C5 H5B 0.96(2)
C5 H5A 0.96(2)
C6 H6C 0.95(2)
C6 H6B 0.93(2)
C6 H6A 0.98(2)
C7 C8 1.3721(19)
C7 C11 1.4885(19)
C8 C9 1.4056(19)
C8 H8 0.945(18)
C9 C10 1.4915(19)
C10 H10C 0.96(2)
C10 H10B 0.96(2)
C10 H10A 0.98(2)
C11 H11C 0.95(2)
C11 H11B 0.96(2)
C11 H11A 0.95(2)
